data_7009159
loop_
_publ_author_name
'Cahill, Christopher L.'
'Parise, J. B.'

_publ_section_title
;
 On the formation of framework indium sulfides
;
_journal_issue 9
_journal_name_full 'Journal of the Chemical Society, Dalton Transactions'
_journal_page_first 1475
_journal_paper_doi 10.1039/a909005c
_journal_year 2000
_chemical_formula_sum 'C4 H12 In10 N S18'
_chemical_formula_weight 1799.43
_space_group_IT_number 96
_symmetry_cell_setting tetragonal
_symmetry_space_group_name_Hall 'P 4nw 2abw'
_symmetry_space_group_name_H-M 'P 43 21 2'
_atom_sites_solution_hydrogens geom
_atom_sites_solution_primary direct
_atom_sites_solution_secondary difmap
_audit_conform_dict_location ftp://ftp.iucr.org/cifdics/cif_core2.1beta.dic
_audit_conform_dict_name cif_core.dic
_audit_conform_dict_version 2.1beta3
_audit_creation_date 1999-10-19T20:00:07-00:00
_audit_creation_method 'WinGX routine CIF_UPDATE'
_cell_angle_alpha 90
_cell_angle_beta 90
_cell_angle_gamma 90
_cell_formula_units_Z 8
_cell_length_a 19.63980
_cell_length_b 19.63980
_cell_length_c 31.8342(4)
_cell_measurement_reflns_used 8192
_cell_measurement_temperature 298(2)
_cell_measurement_theta_max 24.95
_cell_measurement_theta_min 1.22
_cell_measurement_wavelength 0.71073
_cell_volume 12279.14(15)
_computing_cell_refinement 'SAINT V5.1 (Bruker-AXS, 1998)'
_computing_molecular_graphics 'Wingx (Farrugia, 1998)'
_computing_structure_refinement 'SHELXL-93 (Sheldrick, 1993)'
_computing_structure_solution 'SHELXS-86 (Sheldrick, 1990)'
_diffrn_ambient_temperature 298(2)
_diffrn_radiation_monochromator graphite
_diffrn_radiation_type MoK\a
_diffrn_radiation_wavelength 0.71073
_diffrn_reflns_av_R_equivalents 0.0656
_diffrn_reflns_av_sigmaI/netI 0.0819
_diffrn_reflns_limit_h_max 16
_diffrn_reflns_limit_h_min -15
_diffrn_reflns_limit_k_max 23
_diffrn_reflns_limit_k_min 0
_diffrn_reflns_limit_l_max 37
_diffrn_reflns_limit_l_min 0
_diffrn_reflns_number 58366
_diffrn_reflns_theta_max 24.95
_diffrn_reflns_theta_min 1.22
_exptl_absorpt_coefficient_mu 4.297
_exptl_absorpt_correction_T_max 1
_exptl_absorpt_correction_T_min 0.954
_exptl_absorpt_correction_type 'SADABS (Sheldrick, 1996)'
_exptl_crystal_colour Colorless
_exptl_crystal_density_diffrn 1.947
_exptl_crystal_description 'Trigonal antiprism'
_exptl_crystal_F_000 6568
_exptl_crystal_size_max 0.03
_exptl_crystal_size_mid 0.025
_exptl_crystal_size_min 0.01
_refine_diff_density_max 0.702
_refine_diff_density_min -0.612
_refine_diff_density_rms 0.125
_refine_ls_abs_structure_details 'Flack H D (1983), Acta Cryst. A39, 876-881'
_refine_ls_abs_structure_Flack 0.17(4)
_refine_ls_extinction_method none
_refine_ls_goodness_of_fit_all 1.015
_refine_ls_goodness_of_fit_gt 1.131
_refine_ls_matrix_type full
_refine_ls_number_parameters 274
_refine_ls_number_reflns 10569
_refine_ls_number_restraints 5
_refine_ls_restrained_S_all 1.015
_refine_ls_restrained_S_obs 1.131
_refine_ls_R_factor_all 0.0655
_refine_ls_R_factor_gt 0.0454
_refine_ls_shift/su_max -0.002
_refine_ls_shift/su_mean 0
_refine_ls_structure_factor_coef Fsqd
_refine_ls_weighting_details 'w=1/[\s^2^(Fo^2^)+(0.0227P)^2^+0.0000P] where P=(Fo^2^+2Fc^2^)/3'
_refine_ls_weighting_scheme calc
_refine_ls_wR_factor_all 0.074
_refine_ls_wR_factor_gt 0.071
_reflns_number_gt 7889
_reflns_number_total 10569
_reflns_threshold_expression >2sigma(I)
_cod_data_source_file a909005c.txt
_cod_data_source_block 97019c
_cod_depositor_comments
;
The following automatic conversions were performed:
'_symmetry_cell_setting' value 'Tetragonal' changed to 'tetragonal'
according to '/home/saulius/struct/CIF-dictionaries/cif_core.dic'
dictionary named 'cif_core.dic' version 2.4.1 from 2010-06-29.

Automatic conversion script
Id: cif_fix_enum 1527 2010-12-29 10:47:43Z saulius 

The following automatic conversions were performed:

'_refine_ls_weighting_scheme' value 'calc
w=1/[\s^2^(Fo^2^)+(0.0227P)^2^+0.0000P] where P=(Fo^2^+2Fc^2^)/3' was
changed to 'calc'. New tag '_refine_ls_weighting_details' was
created. The value of the new tag was set to
'w=1/[\s^2^(Fo^2^)+(0.0227P)^2^+0.0000P] where P=(Fo^2^+2Fc^2^)/3'.

Automatic conversion script
Id: cif_fix_values 3143 2015-03-26 13:38:13Z robertas 
;
_cod_original_cell_volume 12279.1(2)
_cod_original_sg_symbol_H-M P4(3)2(1)2
_cod_database_code 7009159

loop_
_symmetry_equiv_pos_as_xyz
'x, y, z'
'-x, -y, z+1/2'
'-y+1/2, x+1/2, z+3/4'
'y+1/2, -x+1/2, z+1/4'
'-x+1/2, y+1/2, -z+3/4'
'x+1/2, -y+1/2, -z+1/4'
'y, x, -z'
'-y, -x, -z+1/2'

loop_
_atom_site_label
_atom_site_type_symbol
_atom_site_fract_x
_atom_site_fract_y
_atom_site_fract_z
_atom_site_U_iso_or_equiv
_atom_site_adp_type
_atom_site_occupancy
_atom_site_calc_flag
_atom_site_refinement_flags
_atom_site_disorder_group
In1 In 0.75546(4) 0.39530(4) 0.00018(2) 0.0322(2) Uani 1 d . .
In2 In 0.74363(4) 0.24870(4) -0.09207(2) 0.0339(2) Uani 1 d . .
In3 In 0.68634(4) 0.10588(3) -0.00323(2) 0.0318(2) Uani 1 d . .
In4 In 0.69841(4) 0.25330(4) 0.09039(2) 0.0302(2) Uani 1 d . .
In5 In 0.63724(4) 0.41800(4) -0.09753(2) 0.0360(2) Uani 1 d . .
In6 In 0.57889(4) 0.28337(4) -0.01304(2) 0.0320(2) Uani 1 d . .
In7 In 0.53245(4) 0.14356(4) 0.07177(2) 0.0334(2) Uani 1 d . .
In8 In 0.86935(4) 0.36065(4) 0.09917(2) 0.0347(2) Uani 1 d . .
In9 In 0.86237(4) 0.21671(4) 0.01436(2) 0.0311(2) Uani 1 d . .
In10 In 0.84618(4) 0.07895(4) -0.07533(2) 0.0338(2) Uani 1 d . .
S1 S 0.8325(2) 0.45017(14) 0.04909(9) 0.0480(8) Uani 1 d . .
S2 S 0.82153(13) 0.30411(14) -0.03844(8) 0.0359(7) Uani 1 d . .
S3 S 0.8078(2) 0.1616(2) -0.12963(9) 0.0541(9) Uani 1 d . .
S4 S 0.75009(15) 0.01865(14) -0.04172(9) 0.0490(8) Uani 1 d . .
S5 S 0.76216(13) 0.16208(13) 0.05097(8) 0.0345(7) Uani 1 d . .
S6 S 0.77300(14) 0.31115(14) 0.14050(8) 0.0400(7) Uani 1 d . .
S7 S 0.59935(14) 0.20536(15) 0.12556(9) 0.0445(8) Uani 1 d . .
S8 S 0.65578(13) 0.34205(13) 0.03913(8) 0.0345(7) Uani 1 d . .
S9 S 0.71496(15) 0.48039(14) -0.04979(9) 0.0453(8) Uani 1 d . .
S10 S 0.7017(2) 0.3351(2) -0.14045(8) 0.0507(9) Uani 1 d . .
S11 S 0.64399(13) 0.19526(14) -0.05432(8) 0.0365(7) Uani 1 d . .
S12 S 0.59411(15) 0.05125(14) 0.03367(10) 0.0491(8) Uani 1 d . .
S13 S 0.48253(14) 0.22662(15) 0.02058(9) 0.0466(8) Uani 1 d . .
S14 S 0.53667(14) 0.37157(15) -0.05977(9) 0.0471(8) Uani 1 d . .
S15 S 0.94106(14) 0.42574(14) 0.14753(9) 0.0463(8) Uani 1 d . .
S16 S 0.93697(14) 0.26990(14) 0.06535(9) 0.0483(8) Uani 1 d . .
S17 S 0.92464(13) 0.12535(14) -0.02035(8) 0.0386(7) Uani 1 d . .
S18 S 0.92663(14) -0.00160(15) -0.10760(9) 0.0456(8) Uani 1 d . .
C11 C 1.1153(13) 0.0820(11) -0.0527(7) 0.285(15) Uiso 1 d D .
H11A H 1.1202(13) 0.0337(11) -0.0560(7) 0.428 Uiso 1 d R .
H11B H 1.0831(13) 0.0914(11) -0.0308(7) 0.428 Uiso 1 d R .
H11C H 1.1586(13) 0.1016(11) -0.0455(7) 0.428 Uiso 1 d R .
C12 C 1.0895(15) 0.1139(11) -0.0952(7) 0.333(18) Uiso 1 d D .
H12A H 1.1277(15) 0.1216(11) -0.1139(7) 0.4 Uiso 1 calc R .
H12B H 1.0580(15) 0.0829(11) -0.1088(7) 0.4 Uiso 1 calc R .
N11 N 1.0546(7) 0.1801(7) -0.0858(5) 0.169(7) Uiso 1 d D .
H11C H 1.0867(7) 0.2116(7) -0.0805(5) 0.203 Uiso 1 calc R .
H11D H 1.0300(7) 0.1749(7) -0.0622(5) 0.203 Uiso 1 calc R .
C13 C 1.0084(8) 0.2073(8) -0.1195(4) 0.143(7) Uiso 1 d D .
H13A H 0.9732(8) 0.1742(8) -0.1259(4) 0.172 Uiso 1 calc R .
H13B H 1.0342(8) 0.2160(8) -0.1449(4) 0.172 Uiso 1 calc R .
C14 C 0.9756(9) 0.2748(8) -0.1031(5) 0.163(8) Uiso 1 d D .
H14A H 0.9269(9) 0.2715(8) -0.1050(5) 0.245 Uiso 1 d R .
H14B H 0.9911(9) 0.3123(8) -0.1200(5) 0.245 Uiso 1 d R .
H14C H 0.9887(9) 0.2821(8) -0.0744(5) 0.245 Uiso 1 d R .

loop_
_atom_site_aniso_label
_atom_site_aniso_U_11
_atom_site_aniso_U_22
_atom_site_aniso_U_33
_atom_site_aniso_U_23
_atom_site_aniso_U_13
_atom_site_aniso_U_12
In1 0.0327(4) 0.0326(4) 0.0314(4) 0.0023(4) -0.0053(4) 0.0001(4)
In2 0.0333(5) 0.0371(5) 0.0314(4) 0.0022(4) 0.0000(4) 0.0037(4)
In3 0.0278(4) 0.0322(4) 0.0353(4) -0.0028(4) 0.0042(4) 0.0000(4)
In4 0.0302(4) 0.0315(4) 0.0289(4) 0.0000(4) 0.0022(3) -0.0017(4)
In5 0.0348(5) 0.0362(5) 0.0370(4) 0.0118(4) -0.0035(4) 0.0002(4)
In6 0.0282(4) 0.0334(4) 0.0344(5) 0.0079(4) -0.0002(3) 0.0007(4)
In7 0.0300(4) 0.0339(5) 0.0363(5) 0.0019(4) 0.0067(4) -0.0026(4)
In8 0.0315(5) 0.0340(5) 0.0385(4) -0.0016(4) -0.0088(4) -0.0005(4)
In9 0.0270(4) 0.0345(5) 0.0317(4) -0.0048(3) -0.0004(4) 0.0034(3)
In10 0.0320(5) 0.0346(5) 0.0348(4) -0.0073(4) 0.0053(4) 0.0014(4)
S1 0.058(2) 0.039(2) 0.047(2) 0.0001(15) -0.016(2) -0.0046(15)
S2 0.031(2) 0.043(2) 0.034(2) 0.0049(14) -0.0005(13) 0.0033(14)
S3 0.059(2) 0.069(2) 0.034(2) -0.006(2) 0.002(2) 0.022(2)
S4 0.043(2) 0.043(2) 0.061(2) -0.011(2) 0.018(2) 0.001(2)
S5 0.039(2) 0.033(2) 0.0316(15) -0.0013(12) 0.0027(13) 0.0056(13)
S6 0.039(2) 0.043(2) 0.037(2) -0.0042(14) -0.0058(14) -0.0068(14)
S7 0.043(2) 0.054(2) 0.036(2) -0.0003(15) 0.0096(14) -0.0125(15)
S8 0.033(2) 0.038(2) 0.032(2) 0.0085(13) 0.0004(13) -0.0026(13)
S9 0.048(2) 0.038(2) 0.050(2) 0.0154(15) -0.013(2) -0.0023(14)
S10 0.059(2) 0.061(2) 0.032(2) 0.0106(15) -0.0015(15) 0.019(2)
S11 0.030(2) 0.042(2) 0.037(2) 0.0049(14) 0.0025(13) 0.0033(14)
S12 0.041(2) 0.037(2) 0.069(2) -0.006(2) 0.020(2) -0.0084(15)
S13 0.027(2) 0.052(2) 0.061(2) 0.016(2) -0.0059(15) -0.0036(14)
S14 0.037(2) 0.044(2) 0.060(2) 0.018(2) -0.001(2) 0.0025(14)
S15 0.038(2) 0.045(2) 0.057(2) -0.003(2) -0.026(2) 0.0014(15)
S16 0.037(2) 0.047(2) 0.061(2) -0.020(2) -0.017(2) 0.0072(14)
S17 0.033(2) 0.045(2) 0.038(2) -0.0137(14) 0.0024(13) 0.0040(13)
S18 0.039(2) 0.047(2) 0.050(2) -0.026(2) -0.002(2) 0.0018(14)

loop_
_atom_type_symbol
_atom_type_description
_atom_type_scat_dispersion_real
_atom_type_scat_dispersion_imag
_atom_type_scat_source
C C 0.0033 0.0016 'International Tables Vol C Tables 4.2.6.8 and 6.1.1.4'
H H 0 0 'International Tables Vol C Tables 4.2.6.8 and 6.1.1.4'
N N 0.0061 0.0033 'International Tables Vol C Tables 4.2.6.8 and 6.1.1.4'
S S 0.1246 0.1234 'International Tables Vol C Tables 4.2.6.8 and 6.1.1.4'
In In -0.7276 1.31 'International Tables Vol C Tables 4.2.6.8 and 6.1.1.4'

loop_
_geom_angle_atom_site_label_1
_geom_angle_atom_site_label_2
_geom_angle_atom_site_label_3
_geom_angle
_geom_angle_site_symmetry_1
_geom_angle_site_symmetry_3
_geom_angle_publ_flag
S1 In1 S9 108.52(10) . . ?
S1 In1 S2 107.87(10) . . ?
S9 In1 S2 109.57(10) . . ?
S1 In1 S8 110.50(10) . . ?
S9 In1 S8 110.41(9) . . ?
S2 In1 S8 109.91(9) . . ?
S10 In2 S3 110.70(10) . . ?
S10 In2 S11 109.18(10) . . ?
S3 In2 S11 110.00(10) . . ?
S10 In2 S2 109.30(10) . . ?
S3 In2 S2 108.63(10) . . ?
S11 In2 S2 108.98(9) . . ?
S12 In3 S4 108.44(10) . . ?
S12 In3 S5 107.69(10) . . ?
S4 In3 S5 110.18(10) . . ?
S12 In3 S11 112.00(10) . . ?
S4 In3 S11 109.34(10) . . ?
S5 In3 S11 109.18(9) . . ?
S7 In4 S6 111.00(9) . . ?
S7 In4 S5 110.55(9) . . ?
S6 In4 S5 110.94(9) . . ?
S7 In4 S8 107.38(9) . . ?
S6 In4 S8 107.39(9) . . ?
S5 In4 S8 109.44(9) . . ?
S18 In5 S10 111.16(10) 5_654 . ?
S18 In5 S9 110.56(10) 5_654 . ?
S10 In5 S9 110.42(10) . . ?
S18 In5 S14 96.35(9) 5_654 . ?
S10 In5 S14 115.62(10) . . ?
S9 In5 S14 111.97(10) . . ?
S14 In6 S13 109.22(10) . . ?
S14 In6 S11 110.09(10) . . ?
S13 In6 S11 107.95(10) . . ?
S14 In6 S8 106.35(10) . . ?
S13 In6 S8 112.55(9) . . ?
S11 In6 S8 110.67(9) . . ?
S15 In7 S7 112.60(10) 6_455 . ?
S15 In7 S12 98.37(9) 6_455 . ?
S7 In7 S12 115.78(10) . . ?
S15 In7 S13 109.50(10) 6_455 . ?
S7 In7 S13 109.78(10) . . ?
S12 In7 S13 110.29(11) . . ?
S15 In8 S16 109.98(9) . . ?
S15 In8 S1 101.66(10) . . ?
S16 In8 S1 112.84(10) . . ?
S15 In8 S6 107.91(10) . . ?
S16 In8 S6 110.83(10) . . ?
S1 In8 S6 113.11(10) . . ?
S16 In9 S17 108.53(9) . . ?
S16 In9 S5 110.18(10) . . ?
S17 In9 S5 106.71(9) . . ?
S16 In9 S2 110.11(10) . . ?
S17 In9 S2 110.93(9) . . ?
S5 In9 S2 110.32(9) . . ?
S18 In10 S4 111.28(10) . . ?
S18 In10 S3 108.90(10) . . ?
S4 In10 S3 112.44(11) . . ?
S18 In10 S17 97.51(9) . . ?
S4 In10 S17 109.99(10) . . ?
S3 In10 S17 115.78(10) . . ?
In1 S1 In8 106.25(11) . . ?
In1 S2 In9 108.65(10) . . ?
In1 S2 In2 108.74(10) . . ?
In9 S2 In2 110.29(10) . . ?
In2 S3 In10 105.88(11) . . ?
In3 S4 In10 105.76(11) . . ?
In4 S5 In9 108.35(10) . . ?
In4 S5 In3 110.91(10) . . ?
In9 S5 In3 109.20(10) . . ?
In4 S6 In8 106.89(10) . . ?
In4 S7 In7 107.19(10) . . ?
In6 S8 In4 107.94(10) . . ?
In6 S8 In1 109.13(9) . . ?
In4 S8 In1 110.07(10) . . ?
In1 S9 In5 105.19(10) . . ?
In2 S10 In5 106.40(10) . . ?
In6 S11 In2 110.85(10) . . ?
In6 S11 In3 107.90(10) . . ?
In2 S11 In3 109.82(10) . . ?
In3 S12 In7 106.15(11) . . ?
In6 S13 In7 106.19(10) . . ?
In6 S14 In5 106.65(11) . . ?
In8 S15 In7 112.43(11) . 6 ?
In9 S16 In8 106.14(10) . . ?
In9 S17 In10 106.03(10) . . ?
In10 S18 In5 109.04(11) . 5_644 ?
N11 C12 C11 108.8(11) . . ?
C12 N11 C13 116.3(17) . . ?
N11 C13 C14 108.2(10) . . ?

loop_
_geom_bond_atom_site_label_1
_geom_bond_atom_site_label_2
_geom_bond_distance
_geom_bond_site_symmetry_2
_geom_bond_publ_flag
In1 S1 2.423(3) . ?
In1 S9 2.441(3) . ?
In1 S2 2.530(3) . ?
In1 S8 2.542(3) . ?
In2 S10 2.435(3) . ?
In2 S3 2.438(3) . ?
In2 S11 2.525(3) . ?
In2 S2 2.538(3) . ?
In3 S12 2.411(3) . ?
In3 S4 2.450(3) . ?
In3 S5 2.532(3) . ?
In3 S11 2.533(3) . ?
In4 S7 2.434(3) . ?
In4 S6 2.446(3) . ?
In4 S5 2.520(3) . ?
In4 S8 2.530(3) . ?
In5 S18 2.471(3) 5_654 ?
In5 S10 2.474(3) . ?
In5 S9 2.478(3) . ?
In5 S14 2.486(3) . ?
In6 S14 2.429(3) . ?
In6 S13 2.443(3) . ?
In6 S11 2.521(3) . ?
In6 S8 2.523(3) . ?
In7 S15 2.456(3) 6_455 ?
In7 S7 2.476(3) . ?
In7 S12 2.495(3) . ?
In7 S13 2.506(3) . ?
In8 S15 2.447(3) . ?
In8 S16 2.470(3) . ?
In8 S1 2.482(3) . ?
In8 S6 2.501(3) . ?
In9 S16 2.424(3) . ?
In9 S17 2.436(3) . ?
In9 S5 2.526(3) . ?
In9 S2 2.533(3) . ?
In10 S18 2.460(3) . ?
In10 S4 2.472(3) . ?
In10 S3 2.488(3) . ?
In10 S17 2.504(3) . ?
S15 In7 2.456(3) 6 ?
S18 In5 2.471(3) 5_644 ?
C11 C12 1.57(2) . ?
C12 N11 1.499(5) . ?
N11 C13 1.502(4) . ?
C13 C14 1.56(2) . ?

loop_
_geom_torsion_atom_site_label_1
_geom_torsion_atom_site_label_2
_geom_torsion_atom_site_label_3
_geom_torsion_atom_site_label_4
_geom_torsion
_geom_torsion_site_symmetry_1
_geom_torsion_site_symmetry_2
_geom_torsion_site_symmetry_3
_geom_torsion_site_symmetry_4
_geom_torsion_publ_flag
S9 In1 S1 In8 179.07(11) . . . . ?
S2 In1 S1 In8 -62.29(13) . . . . ?
S8 In1 S1 In8 57.88(14) . . . . ?
S15 In8 S1 In1 -177.26(11) . . . . ?
S16 In8 S1 In1 65.00(14) . . . . ?
S6 In8 S1 In1 -61.82(14) . . . . ?
S1 In1 S2 In9 62.19(12) . . . . ?
S9 In1 S2 In9 -179.84(10) . . . . ?
S8 In1 S2 In9 -58.35(12) . . . . ?
S1 In1 S2 In2 -177.74(10) . . . . ?
S9 In1 S2 In2 -59.78(12) . . . . ?
S8 In1 S2 In2 61.71(11) . . . . ?
S16 In9 S2 In1 -61.06(12) . . . . ?
S17 In9 S2 In1 178.79(9) . . . . ?
S5 In9 S2 In1 60.76(12) . . . . ?
S16 In9 S2 In2 179.84(10) . . . . ?
S17 In9 S2 In2 59.69(12) . . . . ?
S5 In9 S2 In2 -58.34(12) . . . . ?
S10 In2 S2 In1 58.61(12) . . . . ?
S3 In2 S2 In1 179.50(10) . . . . ?
S11 In2 S2 In1 -60.65(12) . . . . ?
S10 In2 S2 In9 177.65(10) . . . . ?
S3 In2 S2 In9 -61.46(13) . . . . ?
S11 In2 S2 In9 58.39(12) . . . . ?
S10 In2 S3 In10 179.86(11) . . . . ?
S11 In2 S3 In10 -59.38(13) . . . . ?
S2 In2 S3 In10 59.83(14) . . . . ?
S18 In10 S3 In2 -171.13(10) . . . . ?
S4 In10 S3 In2 65.06(14) . . . . ?
S17 In10 S3 In2 -62.54(14) . . . . ?
S12 In3 S4 In10 -177.27(11) . . . . ?
S5 In3 S4 In10 -59.64(13) . . . . ?
S11 In3 S4 In10 60.36(13) . . . . ?
S18 In10 S4 In3 171.90(10) . . . . ?
S3 In10 S4 In3 -65.62(14) . . . . ?
S17 In10 S4 In3 64.99(13) . . . . ?
S7 In4 S5 In9 178.84(9) . . . . ?
S6 In4 S5 In9 -57.56(12) . . . . ?
S8 In4 S5 In9 60.77(12) . . . . ?
S7 In4 S5 In3 59.00(13) . . . . ?
S6 In4 S5 In3 -177.40(10) . . . . ?
S8 In4 S5 In3 -59.08(12) . . . . ?
S16 In9 S5 In4 59.79(12) . . . . ?
S17 In9 S5 In4 177.42(9) . . . . ?
S2 In9 S5 In4 -61.99(12) . . . . ?
S16 In9 S5 In3 -179.30(9) . . . . ?
S17 In9 S5 In3 -61.67(11) . . . . ?
S2 In9 S5 In3 58.92(12) . . . . ?
S12 In3 S5 In4 -62.72(12) . . . . ?
S4 In3 S5 In4 179.19(10) . . . . ?
S11 In3 S5 In4 59.09(12) . . . . ?
S12 In3 S5 In9 177.95(10) . . . . ?
S4 In3 S5 In9 59.85(12) . . . . ?
S11 In3 S5 In9 -60.24(11) . . . . ?
S7 In4 S6 In8 -178.04(10) . . . . ?
S5 In4 S6 In8 58.62(12) . . . . ?
S8 In4 S6 In8 -60.94(12) . . . . ?
S15 In8 S6 In4 176.15(9) . . . . ?
S16 In8 S6 In4 -63.37(12) . . . . ?
S1 In8 S6 In4 64.50(13) . . . . ?
S6 In4 S7 In7 -177.00(10) . . . . ?
S5 In4 S7 In7 -53.43(13) . . . . ?
S8 In4 S7 In7 65.90(13) . . . . ?
S15 In7 S7 In4 169.84(10) 6_455 . . . ?
S12 In7 S7 In4 57.76(14) . . . . ?
S13 In7 S7 In4 -67.90(13) . . . . ?
S14 In6 S8 In4 178.10(10) . . . . ?
S13 In6 S8 In4 58.54(12) . . . . ?
S11 In6 S8 In4 -62.35(11) . . . . ?
S14 In6 S8 In1 -62.30(12) . . . . ?
S13 In6 S8 In1 178.15(9) . . . . ?
S11 In6 S8 In1 57.26(12) . . . . ?
S7 In4 S8 In6 -60.71(12) . . . . ?
S6 In4 S8 In6 179.85(9) . . . . ?
S5 In4 S8 In6 59.33(11) . . . . ?
S7 In4 S8 In1 -179.72(10) . . . . ?
S6 In4 S8 In1 60.83(12) . . . . ?
S5 In4 S8 In1 -59.68(12) . . . . ?
S1 In1 S8 In6 -178.67(9) . . . . ?
S9 In1 S8 In6 61.27(12) . . . . ?
S2 In1 S8 In6 -59.73(12) . . . . ?
S1 In1 S8 In4 -60.39(13) . . . . ?
S9 In1 S8 In4 179.54(10) . . . . ?
S2 In1 S8 In4 58.55(12) . . . . ?
S1 In1 S9 In5 -179.95(11) . . . . ?
S2 In1 S9 In5 62.50(13) . . . . ?
S8 In1 S9 In5 -58.70(13) . . . . ?
S18 In5 S9 In1 169.24(10) 5_654 . . . ?
S10 In5 S9 In1 -67.32(13) . . . . ?
S14 In5 S9 In1 63.05(13) . . . . ?
S3 In2 S10 In5 179.35(11) . . . . ?
S11 In2 S10 In5 58.11(14) . . . . ?
S2 In2 S10 In5 -61.02(13) . . . . ?
S18 In5 S10 In2 -169.83(10) 5_654 . . . ?
S9 In5 S10 In2 67.08(13) . . . . ?
S14 In5 S10 In2 -61.34(14) . . . . ?
S14 In6 S11 In2 59.50(13) . . . . ?
S13 In6 S11 In2 178.63(10) . . . . ?
S8 In6 S11 In2 -57.79(12) . . . . ?
S14 In6 S11 In3 179.79(10) . . . . ?
S13 In6 S11 In3 -61.08(12) . . . . ?
S8 In6 S11 In3 62.50(12) . . . . ?
S10 In2 S11 In6 -60.32(13) . . . . ?
S3 In2 S11 In6 178.01(10) . . . . ?
S2 In2 S11 In6 59.01(12) . . . . ?
S10 In2 S11 In3 -179.46(10) . . . . ?
S3 In2 S11 In3 58.87(13) . . . . ?
S2 In2 S11 In3 -60.13(12) . . . . ?
S12 In3 S11 In6 59.73(13) . . . . ?
S4 In3 S11 In6 179.95(10) . . . . ?
S5 In3 S11 In6 -59.44(12) . . . . ?
S12 In3 S11 In2 -179.34(10) . . . . ?
S4 In3 S11 In2 -59.11(13) . . . . ?
S5 In3 S11 In2 61.49(12) . . . . ?
S4 In3 S12 In7 179.97(11) . . . . ?
S5 In3 S12 In7 60.76(13) . . . . ?
S11 In3 S12 In7 -59.28(14) . . . . ?
S15 In7 S12 In3 177.45(12) 6_455 . . . ?
S7 In7 S12 In3 -62.40(15) . . . . ?
S13 In7 S12 In3 62.99(14) . . . . ?
S14 In6 S13 In7 -175.74(11) . . . . ?
S11 In6 S13 In7 64.58(13) . . . . ?
S8 In6 S13 In7 -57.86(13) . . . . ?
S15 In7 S13 In6 -174.03(10) 6_455 . . . ?
S7 In7 S13 In6 61.88(13) . . . . ?
S12 In7 S13 In6 -66.85(13) . . . . ?
S13 In6 S14 In5 -174.46(11) . . . . ?
S11 In6 S14 In5 -56.10(14) . . . . ?
S8 In6 S14 In5 63.83(13) . . . . ?
S18 In5 S14 In6 177.31(12) 5_654 . . . ?
S10 In5 S14 In6 60.17(14) . . . . ?
S9 In5 S14 In6 -67.48(13) . . . . ?
S16 In8 S15 In7 -30.3(2) . . . 6 ?
S1 In8 S15 In7 -150.09(12) . . . 6 ?
S6 In8 S15 In7 90.70(13) . . . 6 ?
S17 In9 S16 In8 -179.49(10) . . . . ?
S5 In9 S16 In8 -62.99(13) . . . . ?
S2 In9 S16 In8 58.92(14) . . . . ?
S15 In8 S16 In9 -175.20(11) . . . . ?
S1 In8 S16 In9 -62.46(14) . . . . ?
S6 In8 S16 In9 65.56(14) . . . . ?
S16 In9 S17 In10 -176.41(10) . . . . ?
S5 In9 S17 In10 64.87(12) . . . . ?
S2 In9 S17 In10 -55.33(12) . . . . ?
S18 In10 S17 In9 174.88(11) . . . . ?
S4 In10 S17 In9 -69.17(12) . . . . ?
S3 In10 S17 In9 59.64(13) . . . . ?
S4 In10 S18 In5 50.36(15) . . . 5_644 ?
S3 In10 S18 In5 -74.14(14) . . . 5_644 ?
S17 In10 S18 In5 165.28(11) . . . 5_644 ?
C11 C12 N11 C13 -162(2) . . . . ?
C12 N11 C13 C14 178(2) . . . . ?
